data_2201717
loop_
_publ_author_name
'Yan-Qiong Sun'
'Jie Zhang'
'Guo-Yu Yang'

_publ_section_title
;
 Imidazolium trihydrogen-1,2,4,5-benzenetetracarboxylate
;
_journal_issue 10
_journal_name_full 'Acta Crystallographica Section E'
_journal_page_first o1100
_journal_page_last o1102
_journal_paper_doi 10.1107/S1600536802016410
_journal_volume 58
_journal_year 2002
_chemical_formula_moiety 'C3 H5 N2 1+ , C10 H5 O8 1-'
_chemical_formula_sum 'C13 H10 N2 O8'
_chemical_formula_weight 322.23
_chemical_name_systematic
;
Imidazolium trihydrogen 1,2,4,5-benzenetetracarboxylate
;
_space_group_IT_number 2
_symmetry_cell_setting triclinic
_symmetry_space_group_name_Hall '-P 1'
_symmetry_space_group_name_H-M 'P -1'
_atom_sites_solution_hydrogens difmap
_atom_sites_solution_primary direct
_atom_sites_solution_secondary difmap
_cell_angle_alpha 88.804(2)
_cell_angle_beta 69.069(2)
_cell_angle_gamma 72.853(2)
_cell_formula_units_Z 2
_cell_length_a 7.6045(12)
_cell_length_b 9.6885(15)
_cell_length_c 9.7991(16)
_cell_measurement_reflns_used 49
_cell_measurement_temperature 293(2)
_cell_measurement_theta_max 25.1
_cell_measurement_theta_min 2.2
_cell_volume 641.46(18)
_computing_cell_refinement 'SMART (Bruker, 1999)'
_computing_data_collection
;
Bruker SMART
;
_computing_data_reduction 'SHELXTL (Bruker, 1997)'
_computing_molecular_graphics SHELXTL
_computing_publication_material SHELXTL
_computing_structure_refinement 'SHELXL97 (Sheldrick, 1997)'
_computing_structure_solution 'SHELXS97 (Sheldrick, 1990)'
_diffrn_ambient_temperature 293(2)
_diffrn_measured_fraction_theta_full 0.985
_diffrn_measured_fraction_theta_max 0.985
_diffrn_measurement_device_type 'Siemens SMART CCD'
_diffrn_measurement_method '\f and \w scans'
_diffrn_radiation_monochromator graphite
_diffrn_radiation_source 'fine-focus sealed tube'
_diffrn_radiation_type 'Mo K\a'
_diffrn_radiation_wavelength 0.71073
_diffrn_reflns_av_R_equivalents 0.033
_diffrn_reflns_av_sigmaI/netI 0.042
_diffrn_reflns_limit_h_max 4
_diffrn_reflns_limit_h_min -9
_diffrn_reflns_limit_k_max 10
_diffrn_reflns_limit_k_min -11
_diffrn_reflns_limit_l_max 11
_diffrn_reflns_limit_l_min -11
_diffrn_reflns_number 3343
_diffrn_reflns_theta_full 25.1
_diffrn_reflns_theta_max 25.1
_diffrn_reflns_theta_min 2.2
_diffrn_standards_decay_% 0
_diffrn_standards_interval_count 150
_diffrn_standards_number 3
_exptl_absorpt_coefficient_mu 0.14
_exptl_absorpt_correction_T_max 0.964
_exptl_absorpt_correction_T_min 0.948
_exptl_absorpt_correction_type multi-scan
_exptl_absorpt_process_details '(SADABS; Sheldrick, 1996)'
_exptl_crystal_colour colorless
_exptl_crystal_density_diffrn 1.668
_exptl_crystal_density_method 'not measured'
_exptl_crystal_description column
_exptl_crystal_F_000 332
_exptl_crystal_size_max 0.38
_exptl_crystal_size_mid 0.32
_exptl_crystal_size_min 0.26
_refine_diff_density_max 0.32
_refine_diff_density_min -0.37
_refine_ls_extinction_coef 0.39(3)
_refine_ls_extinction_expression Fc^*^=kFc[1+0.001xFc^2^\l^3^/sin(2\q)]^-1/4^
_refine_ls_extinction_method none
_refine_ls_goodness_of_fit_ref 1.07
_refine_ls_hydrogen_treatment refall
_refine_ls_matrix_type full
_refine_ls_number_parameters 249
_refine_ls_number_reflns 2238
_refine_ls_number_restraints 0
_refine_ls_restrained_S_all 1.07
_refine_ls_R_factor_all 0.073
_refine_ls_R_factor_gt 0.058
_refine_ls_shift/su_max <0.001
_refine_ls_shift/su_mean 0.000
_refine_ls_structure_factor_coef Fsqd
_refine_ls_weighting_details 'calc w = 1/[\s^2^(Fo^2^)+(0.0782P)^2^+0.5307P] where P = (Fo^2^+2Fc^2^)/3'
_refine_ls_weighting_scheme calc
_refine_ls_wR_factor_gt 0.139
_refine_ls_wR_factor_ref 0.156
_reflns_number_gt 1790
_reflns_number_total 2238
_reflns_threshold_expression I>2\s(I)
_cod_data_source_file ya6127.cif
_cod_data_source_block I
_cod_original_sg_symbol_Hall '-p 1'
_cod_database_code 2201717
_cod_database_fobs_code 2201717

loop_
_symmetry_equiv_pos_as_xyz
'x, y, z'
'-x, -y, -z'

loop_
_atom_site_label
_atom_site_fract_x
_atom_site_fract_y
_atom_site_fract_z
_atom_site_U_iso_or_equiv
_atom_site_adp_type
_atom_site_calc_flag
_atom_site_refinement_flags
_atom_site_occupancy
_atom_site_disorder_assembly
_atom_site_disorder_group
_atom_site_type_symbol
O1 0.2940(4) 1.0262(3) 0.9577(2) 0.0514(7) Uani d . 1 . . O
O2 0.0205(3) 1.2029(3) 0.9787(2) 0.0544(7) Uani d . 1 . . O
O3 0.3127(4) 1.3261(3) 0.7700(3) 0.0619(8) Uani d . 1 . . O
O4 0.2278(4) 1.4002(2) 0.5825(2) 0.0466(6) Uani d . 1 . . O
O5 0.2504(4) 1.0724(2) 0.2349(2) 0.0441(6) Uani d . 1 . . O
O6 0.2514(4) 0.8479(2) 0.2550(2) 0.0449(6) Uani d . 1 . . O
O7 0.2167(4) 0.6824(2) 0.4402(3) 0.0607(8) Uani d . 1 . . O
O8 0.2747(4) 0.6443(2) 0.6416(2) 0.0435(6) Uani d . 1 . . O
C1 0.4526(6) 0.6759(4) 0.9325(4) 0.0483(8) Uani d . 1 . . C
C2 0.7705(6) 0.6034(4) 0.8792(4) 0.0503(9) Uani d . 1 . . C
C3 0.7401(5) 0.5675(4) 0.7608(4) 0.0459(8) Uani d . 1 . . C
C4 0.2126(4) 1.0650(3) 0.7483(3) 0.0253(6) Uani d . 1 . . C
C5 0.2374(4) 1.1617(3) 0.6411(3) 0.0252(6) Uani d . 1 . . C
C6 0.2510(4) 1.1218(3) 0.5021(3) 0.0251(6) Uani d . 1 . . C
C7 0.2475(4) 0.9849(3) 0.4620(3) 0.0260(6) Uani d . 1 . . C
C8 0.2375(4) 0.8832(3) 0.5680(3) 0.0246(6) Uani d . 1 . . C
C9 0.2168(4) 0.9274(3) 0.7095(3) 0.0264(6) Uani d . 1 . . C
C10 0.1650(4) 1.1074(3) 0.9071(3) 0.0300(6) Uani d . 1 . . C
C11 0.2607(4) 1.3044(3) 0.6729(3) 0.0271(6) Uani d . 1 . . C
C12 0.2523(4) 0.9683(3) 0.3067(3) 0.0278(6) Uani d . 1 . . C
C13 0.2448(4) 0.7262(3) 0.5478(3) 0.0296(6) Uani d . 1 . . C
N1 0.5405(5) 0.6132(3) 0.7963(3) 0.0512(8) Uani d . 1 . . N
N2 0.5904(5) 0.6692(3) 0.9831(3) 0.0488(8) Uani d . 1 . . N
H1 0.318(5) 0.713(4) 0.984(4) 0.047(10) Uiso d . 1 . . H
H1A 0.277(8) 1.036(6) 1.057(7) 0.113(18) Uiso d . 1 . . H
H1B 0.476(6) 0.613(4) 0.736(5) 0.069(12) Uiso d . 1 . . H
H2 0.889(6) 0.593(5) 0.896(5) 0.071(12) Uiso d . 1 . . H
H2B 0.580(5) 0.698(4) 1.069(4) 0.058(11) Uiso d . 1 . . H
H3 0.838(6) 0.518(5) 0.669(5) 0.071(12) Uiso d . 1 . . H
H4 0.246(5) 1.480(5) 0.612(4) 0.064(11) Uiso d . 1 . . H
H6 0.264(4) 1.188(3) 0.430(3) 0.028(7) Uiso d . 1 . . H
H6A 0.239(7) 0.770(5) 0.339(5) 0.091(15) Uiso d . 1 . . H
H9 0.193(4) 0.863(3) 0.786(3) 0.032(7) Uiso d . 1 . . H

loop_
_atom_site_aniso_label
_atom_site_aniso_U_11
_atom_site_aniso_U_22
_atom_site_aniso_U_33
_atom_site_aniso_U_12
_atom_site_aniso_U_13
_atom_site_aniso_U_23
O1 0.0724(16) 0.0527(14) 0.0291(12) -0.0032(12) -0.0314(11) -0.0021(10)
O2 0.0523(14) 0.0658(15) 0.0337(12) 0.0011(12) -0.0171(11) -0.0135(11)
O3 0.123(2) 0.0486(14) 0.0626(16) -0.0503(15) -0.0721(16) 0.0226(11)
O4 0.0904(18) 0.0332(12) 0.0434(13) -0.0355(12) -0.0433(12) 0.0138(9)
O5 0.0784(16) 0.0427(12) 0.0280(11) -0.0295(11) -0.0307(11) 0.0117(9)
O6 0.0833(17) 0.0365(12) 0.0283(11) -0.0249(11) -0.0308(11) 0.0027(9)
O7 0.129(2) 0.0404(13) 0.0456(14) -0.0458(14) -0.0550(15) 0.0134(10)
O8 0.0761(16) 0.0325(11) 0.0415(12) -0.0271(10) -0.0363(11) 0.0109(9)
C1 0.053(2) 0.0476(19) 0.0444(19) -0.0110(16) -0.0220(17) 0.0063(15)
C2 0.059(2) 0.055(2) 0.051(2) -0.0207(17) -0.0336(18) 0.0030(16)
C3 0.053(2) 0.0444(18) 0.0415(19) -0.0149(15) -0.0188(16) -0.0035(14)
C4 0.0286(13) 0.0282(13) 0.0229(13) -0.0106(11) -0.0121(10) 0.0012(10)
C5 0.0284(13) 0.0285(13) 0.0232(13) -0.0119(10) -0.0121(10) 0.0032(10)
C6 0.0323(14) 0.0287(13) 0.0227(13) -0.0157(11) -0.0150(11) 0.0077(10)
C7 0.0273(13) 0.0323(14) 0.0200(13) -0.0115(11) -0.0083(10) -0.0004(10)
C8 0.0280(13) 0.0278(13) 0.0216(13) -0.0107(10) -0.0115(10) 0.0009(10)
C9 0.0328(14) 0.0294(14) 0.0212(13) -0.0144(11) -0.0111(11) 0.0057(10)
C10 0.0430(16) 0.0338(15) 0.0221(13) -0.0213(13) -0.0148(12) 0.0064(11)
C11 0.0370(15) 0.0291(14) 0.0224(13) -0.0159(11) -0.0149(11) 0.0052(10)
C12 0.0347(14) 0.0321(14) 0.0214(13) -0.0140(11) -0.0130(11) 0.0031(11)
C13 0.0399(15) 0.0295(14) 0.0242(13) -0.0156(12) -0.0135(11) 0.0025(11)
N1 0.074(2) 0.0582(18) 0.0432(16) -0.0265(15) -0.0416(15) 0.0089(13)
N2 0.073(2) 0.0488(16) 0.0335(15) -0.0189(14) -0.0289(14) -0.0029(12)

loop_
_atom_type_symbol
_atom_type_description
_atom_type_scat_dispersion_real
_atom_type_scat_dispersion_imag
_atom_type_scat_source
C C 0.0033 0.0016
; International Tables for Crystallography (1992).
Vol. C, Tables 4.2.6.8 and 6.1.1.4
;
H H 0.0000 0.0000
; International Tables for Crystallography (1992).
Vol. C, Tables 4.2.6.8 and 6.1.1.4
;
N N 0.0061 0.0033
; International Tables for Crystallography (1992).
Vol. C, Tables 4.2.6.8 and 6.1.1.4
;
O O 0.0106 0.0060
; International Tables for Crystallography (1992).
Vol. C, Tables 4.2.6.8 and 6.1.1.4
;

loop_
_geom_angle_atom_site_label_1
_geom_angle_atom_site_label_2
_geom_angle_atom_site_label_3
_geom_angle
_geom_angle_publ_flag
C10 O1 H1A 121(3) no
C11 O4 H4 107(3) no
C12 O6 H6A 111(2) no
C13 O7 H6A 111(2) no
N2 C1 N1 107.2(3) no
N2 C1 H1 126(2) no
N1 C1 H1 127(2) no
C3 C2 N2 107.0(3) no
C3 C2 H2 131(3) no
N2 C2 H2 122(3) no
C2 C3 N1 106.2(3) no
C2 C3 H3 127(2) no
N1 C3 H3 126(2) no
C9 C4 C5 118.8(2) no
C9 C4 C10 118.3(2) yes
C5 C4 C10 122.8(2) no
C6 C5 C4 119.4(2) yes
C6 C5 C11 120.0(2) no
C4 C5 C11 120.5(2) no
C5 C6 C7 122.7(2) no
C5 C6 H6 119.7(17) no
C7 C6 H6 117.6(17) no
C6 C7 C8 117.6(2) yes
C6 C7 C12 113.5(2) no
C8 C7 C12 128.9(2) no
C9 C8 C7 118.7(2) yes
C9 C8 C13 114.0(2) no
C7 C8 C13 127.3(2) no
C4 C9 C8 122.6(2) no
C4 C9 H9 117.9(17) no
C8 C9 H9 119.3(18) no
O2 C10 O1 124.6(2) yes
O2 C10 C4 122.7(2) no
O1 C10 C4 112.7(2) no
O3 C11 O4 123.0(2) yes
O3 C11 C5 122.5(2) no
O4 C11 C5 114.4(2) no
O5 C12 O6 121.0(2) yes
O5 C12 C7 118.7(2) no
O6 C12 C7 120.2(2) no
O8 C13 O7 121.2(2) no
O8 C13 C8 118.5(2) no
O7 C13 C8 120.3(2) no
C1 N1 C3 109.4(3) no
C1 N1 H1B 123(3) no
C3 N1 H1B 127(3) no
C1 N2 C2 110.1(3) no
C1 N2 H2B 129(2) no
C2 N2 H2B 120(2) no

loop_
_geom_bond_atom_site_label_1
_geom_bond_atom_site_label_2
_geom_bond_site_symmetry_2
_geom_bond_distance
_geom_bond_publ_flag
O1 C10 . 1.304(3) yes
O1 H1A . 0.93(6) no
O2 C10 . 1.197(3) yes
O3 C11 . 1.197(3) yes
O4 C11 . 1.302(3) yes
O4 H4 . 0.89(4) no
O5 C12 . 1.216(3) yes
O6 C12 . 1.284(3) yes
O6 H6A . 1.11(5) no
O7 C13 . 1.254(3) yes
O7 H6A . 1.29(5) no
O8 C13 . 1.241(3) yes
C1 N1 . 1.324(5) yes
C1 N2 . 1.296(4) yes
C1 H1 . 0.92(3) no
C2 N2 . 1.355(5) yes
C2 C3 . 1.333(5) yes
C2 H2 . 0.95(4) no
C3 N1 . 1.361(5) yes
C3 H3 . 0.96(4) no
C4 C9 . 1.382(4) no
C4 C5 . 1.392(4) no
C4 C10 . 1.503(3) no
C5 C6 . 1.384(4) no
C5 C11 . 1.497(4) no
C6 C7 . 1.400(4) no
C6 H6 . 0.94(3) no
C7 C8 . 1.415(4) no
C7 C12 . 1.520(4) no
C8 C9 . 1.400(4) no
C8 C13 . 1.520(4) no
C9 H9 . 0.96(3) no
N1 H1B . 0.90(4) no
N2 H2B . 0.86(4) no

loop_
_geom_hbond_atom_site_label_D
_geom_hbond_atom_site_label_H
_geom_hbond_atom_site_label_A
_geom_hbond_site_symmetry_A
_geom_hbond_distance_DH
_geom_hbond_distance_HA
_geom_hbond_distance_DA
_geom_hbond_angle_DHA
_geom_hbond_publ_flag
O1 H1A O5 1_556 0.93(6) 1.72(6) 2.648(3) 174(6) yes
O6 H6A O7 . 1.11(5) 1.29(5) 2.392(3) 177(4) yes
N1 H1B O8 . 0.90(4) 2.00(4) 2.878(4) 166(4) yes
N2 H2B O3 2_677 0.86(4) 2.00(4) 2.774(3) 149(3) yes
O4 H4 O8 1_565 0.89(4) 1.72(4) 2.599(3) 170(4) yes

loop_
_cod_related_entry_id
_cod_related_entry_database
_cod_related_entry_code
1 ChemSpider 21132132
